data_1517261
loop_
_publ_author_name
'Seo, Daniel M.'
'Boyle, Paul D.'
'Allen, Joshua L.'
'Han, Sang-Don'
'J\'onsson, Erlendur'
'Johansson, Patrik'
'Henderson, Wesley A.'

_publ_section_title
;
 Solvate Structures and Computational/Spectroscopic Characterization of
 LiBF4Electrolytes
;
_journal_issue 32
_journal_name_full 'The Journal of Physical Chemistry C'
_journal_page_first 18377
_journal_paper_doi 10.1021/jp5046782
_journal_volume 118
_journal_year 2014
_chemical_formula_sum 'C4 H4 B F4 Li N2'
_chemical_formula_weight 173.84
_chemical_name_systematic (SN)1:LiBF4
_space_group_IT_number 19
_symmetry_cell_setting orthorhombic
_symmetry_space_group_name_Hall 'P 2ac 2ab'
_symmetry_space_group_name_H-M 'P 21 21 21'
_atom_sites_solution_hydrogens geom
_atom_sites_solution_primary direct
_atom_sites_solution_secondary difmap
_audit_creation_method SHELXL-97
_cell_angle_alpha 90.00
_cell_angle_beta 90.00
_cell_angle_gamma 90.00
_cell_formula_units_Z 4
_cell_length_a 4.9525(15)
_cell_length_b 9.100(3)
_cell_length_c 15.704(2)
_cell_measurement_reflns_used 9956
_cell_measurement_temperature 110
_cell_measurement_theta_max 34.41
_cell_measurement_theta_min 2.59
_cell_volume 707.7(3)
_computing_cell_refinement SAINT
_computing_data_collection Apex2
_computing_data_reduction SAINT
_computing_molecular_graphics NRCVAX
_computing_publication_material cif2tables.py
_computing_structure_refinement XL
_computing_structure_solution XS
_diffrn_ambient_temperature 110
_diffrn_measured_fraction_theta_full 0.994
_diffrn_measured_fraction_theta_max 0.965
_diffrn_measurement_device_type 'Bruker-Nonius Kappa Axis X8 Apex2'
_diffrn_measurement_method 'omega and phi scans'
_diffrn_radiation_monochromator graphite
_diffrn_radiation_source 'fine-focus sealed tube'
_diffrn_radiation_type MoK\a
_diffrn_radiation_wavelength 0.71073
_diffrn_reflns_av_R_equivalents 0.0505
_diffrn_reflns_av_sigmaI/netI 0.0404
_diffrn_reflns_limit_h_max 8
_diffrn_reflns_limit_h_min -8
_diffrn_reflns_limit_k_max 16
_diffrn_reflns_limit_k_min -15
_diffrn_reflns_limit_l_max 25
_diffrn_reflns_limit_l_min -27
_diffrn_reflns_number 30351
_diffrn_reflns_theta_full 37.48
_diffrn_reflns_theta_max 39.19
_diffrn_reflns_theta_min 2.59
_exptl_absorpt_coefficient_mu 0.171
_exptl_absorpt_correction_T_max 0.9629
_exptl_absorpt_correction_T_min 0.9440
_exptl_absorpt_correction_type multi-scan
_exptl_absorpt_process_details SADABS
_exptl_crystal_colour colourless
_exptl_crystal_density_diffrn 1.632
_exptl_crystal_density_method 'not measured'
_exptl_crystal_description prism
_exptl_crystal_F_000 344
_exptl_crystal_size_max 0.34
_exptl_crystal_size_mid 0.24
_exptl_crystal_size_min 0.22
_refine_diff_density_max 0.243
_refine_diff_density_min -0.226
_refine_diff_density_rms 0.043
_refine_ls_abs_structure_details 'Flack H D (1983), Acta Cryst. A39, 876-881'
_refine_ls_abs_structure_Flack -0.2(3)
_refine_ls_extinction_method none
_refine_ls_goodness_of_fit_ref 0.934
_refine_ls_hydrogen_treatment refall
_refine_ls_matrix_type full
_refine_ls_number_parameters 125
_refine_ls_number_reflns 3951
_refine_ls_number_restraints 0
_refine_ls_restrained_S_all 0.934
_refine_ls_R_factor_all 0.0435
_refine_ls_R_factor_gt 0.0297
_refine_ls_shift/su_max 0.001
_refine_ls_shift/su_mean 0.000
_refine_ls_structure_factor_coef Fsqd
_refine_ls_weighting_details 'calc w=1/[\s^2^(Fo^2^)+(0.0282P)^2^+0.0000P] where P=(Fo^2^+2Fc^2^)/3'
_refine_ls_weighting_scheme calc
_refine_ls_wR_factor_gt 0.0563
_refine_ls_wR_factor_ref 0.0588
_reflns_number_gt 3143
_reflns_number_total 3951
_reflns_threshold_expression >2sigma(I)
_cod_data_source_file jp5046782_si_002.cif
_cod_data_source_block (SN)1:LiBF4
_cod_depositor_comments 'Adding full bibliography for 1517256--1517264.cif.'
_cod_database_code 1517261

loop_
_symmetry_equiv_pos_as_xyz
'x, y, z'
'x+1/2, -y+1/2, -z'
'-x, y+1/2, -z+1/2'
'-x+1/2, -y, z+1/2'

loop_
_atom_site_label
_atom_site_type_symbol
_atom_site_fract_x
_atom_site_fract_y
_atom_site_fract_z
_atom_site_U_iso_or_equiv
_atom_site_adp_type
_atom_site_occupancy
_atom_site_symmetry_multiplicity
_atom_site_calc_flag
Li1 Li 0.4760(3) 0.58706(15) 0.55699(9) 0.0190(2) Uani 1 1 d
B1 B 0.02936(14) 0.56795(8) 0.43284(5) 0.01354(12) Uani 1 1 d
F1 F 0.19402(8) 0.48938(5) 0.49012(3) 0.01833(9) Uani 1 1 d
F2 F -0.23838(8) 0.56141(4) 0.45910(3) 0.01799(9) Uani 1 1 d
F3 F 0.11936(9) 0.71427(5) 0.43340(3) 0.02146(9) Uani 1 1 d
F4 F 0.05644(8) 0.50887(5) 0.35241(3) 0.01948(9) Uani 1 1 d
N1 N 0.20474(14) 0.63741(7) 0.66001(4) 0.02354(14) Uani 1 1 d
N2 N 0.33513(13) 0.90694(7) 0.88337(4) 0.02222(13) Uani 1 1 d
C1 C 0.04239(14) 0.67865(8) 0.70562(5) 0.01715(12) Uani 1 1 d
C2 C -0.16533(13) 0.72964(8) 0.76521(5) 0.01643(12) Uani 1 1 d
H2A H -0.3221(18) 0.6634(11) 0.7597(6) 0.024(2) Uiso 1 1 d
H2B H -0.2273(17) 0.8284(10) 0.7490(6) 0.017(2) Uiso 1 1 d
C3 C -0.06606(13) 0.72736(8) 0.85767(5) 0.01549(12) Uani 1 1 d
H3A H -0.216(2) 0.7624(10) 0.8930(6) 0.020(2) Uiso 1 1 d
H3B H -0.008(2) 0.6288(12) 0.8737(7) 0.033(3) Uiso 1 1 d
C4 C 0.16100(13) 0.82666(8) 0.87206(4) 0.01623(12) Uani 1 1 d

loop_
_atom_site_aniso_label
_atom_site_aniso_U_11
_atom_site_aniso_U_22
_atom_site_aniso_U_33
_atom_site_aniso_U_23
_atom_site_aniso_U_13
_atom_site_aniso_U_12
Li1 0.0182(5) 0.0180(5) 0.0208(6) -0.0006(5) -0.0009(5) 0.0000(4)
B1 0.0122(3) 0.0143(3) 0.0140(3) -0.0018(3) 0.0000(2) -0.0011(2)
F1 0.01504(17) 0.0229(2) 0.01704(19) 0.00183(15) -0.00192(14) 0.00135(16)
F2 0.01201(16) 0.0213(2) 0.0207(2) -0.00247(16) 0.00198(15) -0.00169(15)
F3 0.01905(19) 0.01370(18) 0.0316(3) -0.00377(16) 0.00202(17) -0.00360(15)
F4 0.0224(2) 0.0225(2) 0.0136(2) -0.00414(16) 0.00139(15) -0.00180(17)
N1 0.0239(3) 0.0278(3) 0.0189(3) -0.0038(2) 0.0006(2) -0.0013(3)
N2 0.0183(3) 0.0243(3) 0.0241(3) -0.0068(2) -0.0008(2) 0.0006(2)
C1 0.0173(3) 0.0185(3) 0.0156(3) -0.0006(2) -0.0027(2) -0.0030(2)
C2 0.0128(3) 0.0203(3) 0.0161(3) -0.0005(2) -0.0013(2) 0.0004(2)
C3 0.0132(3) 0.0177(3) 0.0155(3) 0.0011(2) 0.0005(2) -0.0002(2)
C4 0.0154(3) 0.0188(3) 0.0145(3) -0.0024(2) 0.0002(2) 0.0033(2)

loop_
_atom_type_symbol
_atom_type_description
_atom_type_scat_dispersion_real
_atom_type_scat_dispersion_imag
_atom_type_scat_source
C C 0.0033 0.0016 'International Tables Vol C Tables 4.2.6.8 and 6.1.1.4'
H H 0.0000 0.0000 'International Tables Vol C Tables 4.2.6.8 and 6.1.1.4'
B B 0.0013 0.0007 'International Tables Vol C Tables 4.2.6.8 and 6.1.1.4'
F F 0.0171 0.0103 'International Tables Vol C Tables 4.2.6.8 and 6.1.1.4'
Li Li -0.0003 0.0001 'International Tables Vol C Tables 4.2.6.8 and 6.1.1.4'
N N 0.0061 0.0033 'International Tables Vol C Tables 4.2.6.8 and 6.1.1.4'

loop_
_geom_angle_atom_site_label_1
_geom_angle_atom_site_label_2
_geom_angle_atom_site_label_3
_geom_angle
_geom_angle_site_symmetry_1
_geom_angle_site_symmetry_3
F3 Li1 F1 136.21(7) 2_566 .
F3 Li1 F2 85.10(5) 2_566 1_655
F1 Li1 F2 92.14(6) . 1_655
F3 Li1 N2 121.72(7) 2_566 3_646
F1 Li1 N2 101.64(6) . 3_646
F2 Li1 N2 86.56(5) 1_655 3_646
F3 Li1 N1 88.38(6) 2_566 .
F1 Li1 N1 93.12(6) . .
F2 Li1 N1 173.42(7) 1_655 .
N2 Li1 N1 96.23(6) 3_646 .
F4 B1 F2 110.35(5) . .
F4 B1 F3 110.15(6) . .
F2 B1 F3 109.97(6) . .
F4 B1 F1 109.30(6) . .
F2 B1 F1 109.94(6) . .
F3 B1 F1 107.07(6) . .
B1 F1 Li1 121.61(6) . .
B1 F2 Li1 148.67(6) . 1_455
B1 F3 Li1 139.89(6) . 2_466
C1 N1 Li1 169.21(7) . .
C4 N2 Li1 154.21(7) . 3_656
N1 C1 C2 179.05(8) . .
C1 C2 C3 112.04(6) . .
C1 C2 H2A 107.6(6) . .
C3 C2 H2A 109.1(6) . .
C1 C2 H2B 110.1(5) . .
C3 C2 H2B 110.9(5) . .
H2A C2 H2B 106.9(8) . .
C4 C3 C2 112.65(6) . .
C4 C3 H3A 107.2(6) . .
C2 C3 H3A 106.7(5) . .
C4 C3 H3B 107.6(6) . .
C2 C3 H3B 110.6(7) . .
H3A C3 H3B 112.1(8) . .
N2 C4 C3 178.53(7) . .

loop_
_geom_bond_atom_site_label_1
_geom_bond_atom_site_label_2
_geom_bond_distance
_geom_bond_site_symmetry_2
Li1 F1 1.9605(14) .
Li1 F3 1.9480(15) 2_566
Li1 F2 2.1019(14) 1_655
Li1 N2 2.1067(16) 3_646
Li1 N1 2.1523(15) .
B1 F4 1.3792(9) .
B1 F2 1.3899(9) .
B1 F3 1.4041(9) .
B1 F1 1.4090(9) .
F2 Li1 2.1019(14) 1_455
F3 Li1 1.9480(15) 2_466
N1 C1 1.1403(10) .
N2 C4 1.1441(10) .
N2 Li1 2.1067(16) 3_656
C1 C2 1.4660(10) .
C2 C3 1.5332(10) .
C2 H2A 0.987(10) .
C2 H2B 0.983(9) .
C3 C4 1.4601(10) .
C3 H3A 0.980(10) .
C3 H3B 0.975(11) .

loop_
_geom_torsion_atom_site_label_1
_geom_torsion_atom_site_label_2
_geom_torsion_atom_site_label_3
_geom_torsion_atom_site_label_4
_geom_torsion
_geom_torsion_site_symmetry_1
_geom_torsion_site_symmetry_4
F4 B1 F1 Li1 121.90(7) . .
F2 B1 F1 Li1 -116.84(7) . .
F3 B1 F1 Li1 2.60(8) . .
F3 Li1 F1 B1 -2.11(13) 2_566 .
F2 Li1 F1 B1 -87.26(7) 1_655 .
N2 Li1 F1 B1 -174.19(5) 3_646 .
N1 Li1 F1 B1 88.79(7) . .
F4 B1 F2 Li1 170.91(8) . 1_455
F3 B1 F2 Li1 -67.37(12) . 1_455
F1 B1 F2 Li1 50.27(12) . 1_455
F4 B1 F3 Li1 109.78(9) . 2_466
F2 B1 F3 Li1 -12.06(12) . 2_466
F1 B1 F3 Li1 -131.47(8) . 2_466
F3 Li1 N1 C1 68.2(4) 2_566 .
F1 Li1 N1 C1 -68.0(4) . .
F2 Li1 N1 C1 75.1(8) 1_655 .
N2 Li1 N1 C1 -170.0(4) 3_646 .
Li1 N1 C1 C2 165(5) . .
N1 C1 C2 C3 45(5) . .
C1 C2 C3 C4 62.86(8) . .
Li1 N2 C4 C3 44(3) 3_656 .
C2 C3 C4 N2 78(3) . .
